data_1529727
loop_
_publ_author_name
'Cartlidge, S.'
'Meier, W.M.'

_publ_section_title
;
 Solid state transformations of synthetic CHA and EAB-type zeolites in the
 sodium form
;
_journal_name_full Zeolites
_journal_page_first 218
_journal_page_last 225
_journal_volume 4
_journal_year 1984
_chemical_formula_sum 'Al11.1 H78 Na14.4 O111 Si24.9'
_chemical_name_systematic 'Na14.4 (Si24.9 Al11.1 O72) (H2 O)39'
_space_group_IT_number 166
_symmetry_space_group_name_Hall '-R 3 2"'
_symmetry_space_group_name_H-M 'R -3 m :H'
_cell_angle_alpha 90
_cell_angle_beta 90
_cell_angle_gamma 120
_cell_formula_units_Z 1
_cell_length_a 13.822
_cell_length_b 13.822
_cell_length_c 15.155
_cell_volume 2507.427
_citation_journal_id_ASTM ZEOLD3
_cod_data_source_file Cartlidge_ZEOLD3_1984_1049.cif
_cod_data_source_block H78Al11.1Na14.4O111Si24.9
_cod_original_formula_sum 'H78 Al11.1 Na14.4 O111 Si24.9'
_cod_database_code 1529727

loop_
_symmetry_equiv_pos_as_xyz
x,y,z
-y,x-y,z
-x+y,-x,z
y,x,-z
-x,-x+y,-z
x-y,-y,-z
-x,-y,-z
y,-x+y,-z
x-y,x,-z
-y,-x,z
x,x-y,z
-x+y,y,z
x+2/3,y+1/3,z+1/3
-y+2/3,x-y+1/3,z+1/3
-x+y+2/3,-x+1/3,z+1/3
y+2/3,x+1/3,-z+1/3
-x+2/3,-x+y+1/3,-z+1/3
x-y+2/3,-y+1/3,-z+1/3
-x+2/3,-y+1/3,-z+1/3
y+2/3,-x+y+1/3,-z+1/3
x-y+2/3,x+1/3,-z+1/3
-y+2/3,-x+1/3,z+1/3
x+2/3,x-y+1/3,z+1/3
-x+y+2/3,y+1/3,z+1/3
x+1/3,y+2/3,z+2/3
-y+1/3,x-y+2/3,z+2/3
-x+y+1/3,-x+2/3,z+2/3
y+1/3,x+2/3,-z+2/3
-x+1/3,-x+y+2/3,-z+2/3
x-y+1/3,-y+2/3,-z+2/3
-x+1/3,-y+2/3,-z+2/3
y+1/3,-x+y+2/3,-z+2/3
x-y+1/3,x+2/3,-z+2/3
-y+1/3,-x+2/3,z+2/3
x+1/3,x-y+2/3,z+2/3
-x+y+1/3,y+2/3,z+2/3

loop_
_atom_site_label
_atom_site_type_symbol
_atom_site_fract_x
_atom_site_fract_y
_atom_site_fract_z
_atom_site_occupancy
_atom_site_U_iso_or_equiv
O4 O-2 -0.0932 0.0932 0.139 1 0.0
Na1 Na+1 0.44 0 0 0.7 0.0
O8 O-2 0 0 0.768 0.36 0.0
O1 O-2 0 0.2697 0 1 0.0
O2 O-2 -0.0238 0.3095 0.1667 1 0.0
O3 O-2 0.1248 0.2496 0.1282 1 0.0
O5 O-2 0.1032 0.2064 0.47 1 0.0
Si1 Si+4 -0.0013 0.2245 0.1053 0.7 0.0
O7 O-2 0 0 0.456 0.6 0.0
O6 O-2 0.7293 0.4586 0.016 0.84 0.0
Al1 Al+3 -0.0013 0.2245 0.1053 0.3 0.0
Na2 Na+1 0 0 0.124 0.3 0.0
